data_4065434
loop_
_publ_author_name
'Lal, Steven'
'McNally, Jayne'
'White, Andrew J. P.'
'D\'iez-Gonz\'alez, Silvia'

_publ_section_title
;
 Novel Phosphinite and Phosphonite Copper(I) Complexes: Efficient
 Catalysts for Click Azide--Alkyne Cycloaddition Reactions
;
_journal_issue 22
_journal_name_full Organometallics
_journal_page_first 6225
_journal_paper_doi 10.1021/om200791u
_journal_volume 30
_journal_year 2011
_chemical_formula_moiety 'C32 H44 Br4 Cu4 O8 P4'
_chemical_formula_sum 'C32 H44 Br4 Cu4 O8 P4'
_chemical_formula_weight 1254.35
_chemical_name_systematic
; 
 ? 
;
_space_group_IT_number 88
_symmetry_cell_setting tetragonal
_symmetry_space_group_name_Hall '-I 4ad'
_symmetry_space_group_name_H-M 'I 41/a :2'
_atom_sites_solution_hydrogens geom
_atom_sites_solution_primary direct
_atom_sites_solution_secondary difmap
_audit_creation_method SHELXL-97
_cell_angle_alpha 90.00
_cell_angle_beta 90.00
_cell_angle_gamma 90.00
_cell_formula_units_Z 4
_cell_length_a 16.73268(9)
_cell_length_b 16.73268(9)
_cell_length_c 15.88529(13)
_cell_measurement_reflns_used 11710
_cell_measurement_temperature 173
_cell_measurement_theta_max 72.2333
_cell_measurement_theta_min 3.7327
_cell_volume 4447.60(5)
_computing_cell_refinement 'CrysAlis RED, Oxford Diffraction Ltd'
_computing_data_collection 'CrysAlis CCD, Oxford Diffraction Ltd'
_computing_data_reduction 'CrysAlis RED, Oxford Diffraction Ltd'
_computing_molecular_graphics 'Bruker SHELXTL'
_computing_publication_material 'Bruker SHELXTL'
_computing_structure_refinement 'SHELXL-97 (Sheldrick, 1997)'
_computing_structure_solution 'SHELXS-97 (Sheldrick, 1990)'
_diffrn_ambient_temperature 173
_diffrn_detector_area_resol_mean 8.2556
_diffrn_measured_fraction_theta_full 0.997
_diffrn_measured_fraction_theta_max 0.997
_diffrn_measurement_device_type 'OD Xcalibur PX Ultra'
_diffrn_measurement_method 'omega scans'
_diffrn_radiation_monochromator graphite
_diffrn_radiation_source 'Enhance Ultra (Cu) X-ray Source'
_diffrn_radiation_type CuK\a
_diffrn_radiation_wavelength 1.54184
_diffrn_reflns_av_R_equivalents 0.0328
_diffrn_reflns_av_sigmaI/netI 0.0158
_diffrn_reflns_limit_h_max 20
_diffrn_reflns_limit_h_min -20
_diffrn_reflns_limit_k_max 17
_diffrn_reflns_limit_k_min -20
_diffrn_reflns_limit_l_max 18
_diffrn_reflns_limit_l_min -19
_diffrn_reflns_number 17715
_diffrn_reflns_theta_full 72.38
_diffrn_reflns_theta_max 72.38
_diffrn_reflns_theta_min 3.84
_diffrn_standards_number 0
_exptl_absorpt_coefficient_mu 8.089
_exptl_absorpt_correction_T_max 0.517
_exptl_absorpt_correction_T_min 0.311
_exptl_absorpt_correction_type analytical
_exptl_absorpt_process_details
; 
CrysAlisPro, Agilent Technologies, 
Version 1.171.34.49 (release 20-01-2011 CrysAlis171 .NET) 
(compiled Jan 20 2011,15:58:25) 
Analytical numeric absorption correction using a multifaceted crystal 
model based on expressions derived by R.C. Clark & J.S. Reid. 
(Clark, R. C. & Reid, J. S. (1995). Acta Cryst. A51, 887-897) 
;
_exptl_crystal_colour Colourless
_exptl_crystal_density_diffrn 1.873
_exptl_crystal_density_method 'not measured'
_exptl_crystal_description blocks
_exptl_crystal_F_000 2464
_exptl_crystal_size_max 0.23
_exptl_crystal_size_mid 0.16
_exptl_crystal_size_min 0.12
_refine_diff_density_max 0.386
_refine_diff_density_min -0.444
_refine_diff_density_rms 0.067
_refine_ls_extinction_coef 0.000340(17)
_refine_ls_extinction_expression Fc^*^=kFc[1+0.001xFc^2^\l^3^/sin(2\q)]^-1/4^
_refine_ls_extinction_method SHELXL
_refine_ls_goodness_of_fit_ref 1.053
_refine_ls_hydrogen_treatment constr
_refine_ls_matrix_type full
_refine_ls_number_parameters 121
_refine_ls_number_reflns 2201
_refine_ls_number_restraints 0
_refine_ls_restrained_S_all 1.053
_refine_ls_R_factor_all 0.0271
_refine_ls_R_factor_gt 0.0247
_refine_ls_shift/su_max 0.001
_refine_ls_shift/su_mean 0.000
_refine_ls_structure_factor_coef Fsqd
_refine_ls_weighting_details 'calc w=1/[\s^2^(Fo^2^)+(0.0350P)^2^+4.9541P] where P=(Fo^2^+2Fc^2^)/3'
_refine_ls_weighting_scheme calc
_refine_ls_wR_factor_gt 0.0617
_refine_ls_wR_factor_ref 0.0631
_reflns_number_gt 2044
_reflns_number_total 2201
_reflns_threshold_expression >2sigma(I)
_cod_data_source_file om200791u_si_001.cif
_cod_data_source_block 16
_cod_depositor_comments
;
The following automatic conversions were performed:

'_symmetry_cell_setting' value 'Tetragonal' changed to 'tetragonal'
according to /home/saulius/struct/CIF-dictionaries/cif_core.dic
dictionary named 'cif_core.dic' version 2.4.1 from 2010-06-29.

Automatic conversion script
Id: cif_fix_values 1715 2011-07-08 13:25:40Z adriana 
;
_cod_original_sg_symbol_H-M I4(1)/a
_cod_database_code 4065434

loop_
_symmetry_equiv_pos_as_xyz
'x, y, z'
'-x+1/2, -y, z+1/2'
'-y+3/4, x+1/4, z+1/4'
'y+3/4, -x+3/4, z+3/4'
'x+1/2, y+1/2, z+1/2'
'-x+1, -y+1/2, z+1'
'-y+5/4, x+3/4, z+3/4'
'y+5/4, -x+5/4, z+5/4'
'-x, -y, -z'
'x-1/2, y, -z-1/2'
'y-3/4, -x-1/4, -z-1/4'
'-y-3/4, x-3/4, -z-3/4'
'-x+1/2, -y+1/2, -z+1/2'
'x, y+1/2, -z'
'y-1/4, -x+1/4, -z+1/4'
'-y-1/4, x-1/4, -z-1/4'

loop_
_atom_site_label
_atom_site_type_symbol
_atom_site_fract_x
_atom_site_fract_y
_atom_site_fract_z
_atom_site_U_iso_or_equiv
_atom_site_adp_type
_atom_site_occupancy
_atom_site_symmetry_multiplicity
_atom_site_calc_flag
_atom_site_refinement_flags
Cu1 Cu 0.58215(2) 0.21382(2) 0.44833(2) 0.04155(13) Uani 1 1 d .
Br1 Br 0.614447(13) 0.207427(13) 0.292269(14) 0.03346(11) Uani 1 1 d .
P1 P 0.68503(3) 0.20012(3) 0.53165(4) 0.03315(15) Uani 1 1 d .
O1 O 0.67015(12) 0.20357(13) 0.63135(11) 0.0526(5) Uani 1 1 d .
C2 C 0.5977(2) 0.1725(2) 0.6657(2) 0.0626(8) Uani 1 1 d .
H2A H 0.5571 0.1693 0.6214 0.094 Uiso 1 1 calc R
H2B H 0.5788 0.2078 0.7108 0.094 Uiso 1 1 calc R
H2C H 0.6074 0.1190 0.6887 0.094 Uiso 1 1 calc R
O3 O 0.73749(11) 0.12096(11) 0.51683(15) 0.0545(5) Uani 1 1 d .
C4 C 0.6978(2) 0.04754(18) 0.4959(3) 0.0796(12) Uani 1 1 d .
H4A H 0.6749 0.0240 0.5470 0.119 Uiso 1 1 calc R
H4B H 0.7364 0.0102 0.4713 0.119 Uiso 1 1 calc R
H4C H 0.6551 0.0582 0.4553 0.119 Uiso 1 1 calc R
C5 C 0.76236(13) 0.27507(13) 0.52389(14) 0.0331(4) Uani 1 1 d .
C6 C 0.80134(16) 0.30569(15) 0.59373(16) 0.0416(5) Uani 1 1 d .
H6A H 0.7888 0.2859 0.6482 0.050 Uiso 1 1 calc R
C7 C 0.85849(18) 0.36505(18) 0.58454(18) 0.0505(6) Uani 1 1 d .
H7A H 0.8849 0.3860 0.6326 0.061 Uiso 1 1 calc R
C8 C 0.87685(16) 0.39357(16) 0.50531(17) 0.0467(6) Uani 1 1 d .
H8A H 0.9159 0.4343 0.4991 0.056 Uiso 1 1 calc R
C9 C 0.83881(16) 0.36332(16) 0.43500(17) 0.0446(6) Uani 1 1 d .
H9A H 0.8520 0.3828 0.3806 0.053 Uiso 1 1 calc R
C10 C 0.78156(15) 0.30462(16) 0.44415(16) 0.0402(5) Uani 1 1 d .
H10A H 0.7550 0.2841 0.3959 0.048 Uiso 1 1 calc R

loop_
_atom_site_aniso_label
_atom_site_aniso_U_11
_atom_site_aniso_U_22
_atom_site_aniso_U_33
_atom_site_aniso_U_23
_atom_site_aniso_U_13
_atom_site_aniso_U_12
Cu1 0.0319(2) 0.0494(2) 0.0434(2) 0.00793(15) -0.00827(14) -0.00087(14)
Br1 0.03180(14) 0.03335(15) 0.03523(15) -0.00124(8) 0.00188(8) 0.00241(8)
P1 0.0295(3) 0.0325(3) 0.0375(3) 0.0031(2) -0.0066(2) 0.0003(2)
O1 0.0513(11) 0.0683(13) 0.0382(9) 0.0098(8) -0.0055(8) -0.0207(9)
C2 0.0614(19) 0.076(2) 0.0502(16) 0.0141(15) 0.0042(13) -0.0273(16)
O3 0.0406(10) 0.0337(9) 0.0892(15) -0.0062(9) -0.0194(10) 0.0045(7)
C4 0.070(2) 0.0337(15) 0.135(4) -0.0132(18) -0.025(2) 0.0005(14)
C5 0.0288(10) 0.0320(11) 0.0384(11) -0.0005(9) -0.0016(9) 0.0031(8)
C6 0.0444(13) 0.0440(13) 0.0365(12) -0.0021(10) 0.0004(10) -0.0049(10)
C7 0.0537(16) 0.0537(16) 0.0442(14) -0.0072(12) -0.0046(12) -0.0177(12)
C8 0.0437(14) 0.0462(14) 0.0502(14) -0.0024(11) 0.0013(11) -0.0140(11)
C9 0.0431(13) 0.0498(14) 0.0408(12) 0.0021(11) 0.0040(10) -0.0059(11)
C10 0.0390(13) 0.0451(13) 0.0365(12) -0.0022(10) -0.0036(9) -0.0030(10)

loop_
_atom_type_symbol
_atom_type_description
_atom_type_scat_dispersion_real
_atom_type_scat_dispersion_imag
_atom_type_scat_source
C C 0.0181 0.0091 'International Tables Vol C Tables 4.2.6.8 and 6.1.1.4'
H H 0.0000 0.0000 'International Tables Vol C Tables 4.2.6.8 and 6.1.1.4'
O O 0.0492 0.0322 'International Tables Vol C Tables 4.2.6.8 and 6.1.1.4'
P P 0.2955 0.4335 'International Tables Vol C Tables 4.2.6.8 and 6.1.1.4'
Cu Cu -1.9646 0.5888 'International Tables Vol C Tables 4.2.6.8 and 6.1.1.4'
Br Br -0.6763 1.2805 'International Tables Vol C Tables 4.2.6.8 and 6.1.1.4'

loop_
_geom_angle_atom_site_label_1
_geom_angle_atom_site_label_2
_geom_angle_atom_site_label_3
_geom_angle
_geom_angle_site_symmetry_1
_geom_angle_site_symmetry_3
P1 Cu1 Br1 125.05(2) . 11_666
P1 Cu1 Br1 114.80(2) . .
Br1 Cu1 Br1 102.513(14) 11_666 .
P1 Cu1 Br1 105.47(2) . 16_656
Br1 Cu1 Br1 107.119(15) 11_666 16_656
Br1 Cu1 Br1 98.656(13) . 16_656
P1 Cu1 Cu1 139.80(2) . 6_554
Br1 Cu1 Cu1 55.952(13) 11_666 6_554
Br1 Cu1 Cu1 102.224(10) . 6_554
Br1 Cu1 Cu1 51.583(12) 16_656 6_554
Cu1 Br1 Cu1 78.020(14) 16_656 .
Cu1 Br1 Cu1 72.465(15) 16_656 11_666
Cu1 Br1 Cu1 75.483(14) . 11_666
O1 P1 O3 105.01(12) . .
O1 P1 C5 98.83(10) . .
O3 P1 C5 99.85(10) . .
O1 P1 Cu1 118.18(8) . .
O3 P1 Cu1 115.37(8) . .
C5 P1 Cu1 116.79(8) . .
C2 O1 P1 119.76(18) . .
C4 O3 P1 119.2(2) . .
C6 C5 C10 119.1(2) . .
C6 C5 P1 122.65(18) . .
C10 C5 P1 118.18(17) . .
C5 C6 C7 120.4(2) . .
C8 C7 C6 119.8(2) . .
C7 C8 C9 120.5(2) . .
C10 C9 C8 119.7(2) . .
C9 C10 C5 120.5(2) . .

loop_
_geom_bond_atom_site_label_1
_geom_bond_atom_site_label_2
_geom_bond_distance
_geom_bond_site_symmetry_2
Cu1 P1 2.1835(6) .
Cu1 Br1 2.4683(4) 11_666
Cu1 Br1 2.5396(4) .
Cu1 Br1 2.6102(4) 16_656
Cu1 Cu1 3.0039(7) 6_554
Br1 Cu1 2.4683(4) 16_656
Br1 Cu1 2.6102(4) 11_666
P1 O1 1.6043(19) .
P1 O3 1.6065(19) .
P1 C5 1.806(2) .
O1 C2 1.429(3) .
O3 C4 1.435(4) .
C5 C6 1.385(3) .
C5 C10 1.397(3) .
C6 C7 1.387(4) .
C7 C8 1.381(4) .
C8 C9 1.382(4) .
C9 C10 1.380(4) .
